data_4503650
loop_
_publ_author_name
'Murata, Tsuyoshi'
'Morita, Yasushi'
'Yakiyama, Yumi'
'Yamamoto, Yosuke'
'Yamada, Satoru'
'Nishimura, Yoshie'
'Nakasuji, Kazuhiro'

_publ_section_title
;
 Hydrogen-Bond Architectures of Protonated 4,4&#x2032;-Biimidazolium
 Derivatives and Oligo(imidazolium)s in Charge-Transfer Salts with
 Tetracyanoquinodimethane
;
_journal_issue 8
_journal_name_full 'Crystal Growth &amp; Design'
_journal_page_first 3058
_journal_paper_doi 10.1021/cg800202n
_journal_volume 8
_journal_year 2008
_chemical_formula_moiety 'C10 H16 N4, C12 H4 N4, C1 H4 O1'
_chemical_formula_sum 'C48 H36 N16 O2'
_chemical_formula_weight 868.93
_space_group_IT_number 2
_symmetry_cell_setting triclinic
_symmetry_Int_Tables_number 2
_symmetry_space_group_name_Hall '-P 1'
_symmetry_space_group_name_H-M 'P -1'
_cell_angle_alpha 88.74(1)
_cell_angle_beta 73.716(9)
_cell_angle_gamma 89.33(1)
_cell_formula_units_Z 1
_cell_length_a 7.170(1)
_cell_length_b 11.630(2)
_cell_length_c 13.215(2)
_cell_measurement_reflns_used 9365
_cell_measurement_temperature 296.1
_cell_measurement_theta_max 68.2
_cell_measurement_theta_min 3.5
_cell_volume 1057.5(3)
_computing_cell_refinement PROCESS-AUTO
_computing_data_collection PROCESS-AUTO
_computing_data_reduction CrystalStructure
_computing_publication_material 'CrystalStructure 3.6.0'
_computing_structure_refinement CRYSTALS
_computing_structure_solution SIR-2002
_diffrn_detector_area_resol_mean 10.00
_diffrn_measured_fraction_theta_full 0.9780
_diffrn_measured_fraction_theta_max 0.9760
_diffrn_measurement_device_type 'Rigaku RAXIS-RAPID'
_diffrn_measurement_method \w
_diffrn_radiation_type 'Cu K\a'
_diffrn_radiation_wavelength 1.5419
_diffrn_reflns_av_R_equivalents 0.058
_diffrn_reflns_limit_h_max 8
_diffrn_reflns_limit_h_min -8
_diffrn_reflns_limit_k_max 14
_diffrn_reflns_limit_k_min -13
_diffrn_reflns_limit_l_max 15
_diffrn_reflns_limit_l_min -15
_diffrn_reflns_number 12083
_diffrn_reflns_theta_full 68.00
_diffrn_reflns_theta_max 68.23
_exptl_absorpt_coefficient_mu 0.730
_exptl_absorpt_correction_T_max 0.979
_exptl_absorpt_correction_T_min 0.769
_exptl_absorpt_correction_type multi-scan
_exptl_absorpt_process_details
;
    Higashi, T. (1995). Program for Absorption Correction.
    Rigaku Corporation, Tokyo, Japan.
;
_exptl_crystal_colour green
_exptl_crystal_density_diffrn 1.364
_exptl_crystal_density_method 'not measured'
_exptl_crystal_description platelet
_exptl_crystal_F_000 452.00
_exptl_crystal_size_max 0.13
_exptl_crystal_size_mid 0.07
_exptl_crystal_size_min 0.03
_refine_diff_density_max 0.64
_refine_diff_density_min -0.54
_refine_ls_extinction_method none
_refine_ls_goodness_of_fit_ref 1.000
_refine_ls_hydrogen_treatment refall
_refine_ls_number_parameters 316
_refine_ls_number_reflns 3768
_refine_ls_R_factor_gt 0.0900
_refine_ls_shift/su_max 0.0000
_refine_ls_structure_factor_coef Fsqd
_refine_ls_weighting_details 'w = 1/[0.0050Fo^2^ + 1.0000\s(Fo^2^)]/(4Fo^2^)'
_refine_ls_weighting_scheme calc
_refine_ls_wR_factor_ref 0.2680
_reflns_number_gt 2143
_reflns_number_total 3777
_reflns_threshold_expression F^2^>2.0\s(F^2^)
_cod_data_source_file cg800202n-file002.cif
_cod_data_source_block '_AC0773'
_cod_original_formula_sum 'C48 H36 N16 O2 '
_cod_database_code 4503650

loop_
_symmetry_equiv_pos_site_id
_symmetry_equiv_pos_as_xyz
1 +X,+Y,+Z
2 -X,-Y,-Z

loop_
_atom_site_label
_atom_site_type_symbol
_atom_site_fract_x
_atom_site_fract_y
_atom_site_fract_z
_atom_site_U_iso_or_equiv
_atom_site_adp_type
_atom_site_occupancy
_atom_site_symmetry_multiplicity
_atom_site_calc_flag
_atom_site_refinement_flags
O(1) O 0.1765(4) 0.3000(3) 0.4988(2) 0.0351(9) Uani 1.00 1 d .
N(1) N -0.3992(5) 0.0712(3) 0.5976(3) 0.029(1) Uani 1.00 1 d .
N(2) N -0.1103(5) 0.1422(3) 0.5462(3) 0.027(1) Uani 1.00 1 d .
N(3) N 0.4095(5) 0.5279(3) 0.1699(3) 0.035(1) Uani 1.00 1 d .
N(4) N -0.1877(5) 0.5569(3) 0.3281(3) 0.033(1) Uani 1.00 1 d .
N(5) N 0.1984(5) 0.1286(3) -0.3097(3) 0.029(1) Uani 1.00 1 d .
N(6) N -0.4195(5) 0.1341(3) -0.1561(3) 0.035(1) Uani 1.00 1 d .
N(7) N 0.3694(6) 0.1878(4) 0.1878(3) 0.042(1) Uani 1.00 1 d .
N(8) N -0.2635(6) 0.1608(4) 0.3342(3) 0.040(1) Uani 1.00 1 d .
C(1) C -0.3606(7) 0.3637(4) 0.5267(4) 0.037(1) Uani 1.00 1 d .
C(2) C -0.3778(7) 0.2851(4) 0.6212(4) 0.031(1) Uani 1.00 1 d .
C(3) C -0.3000(7) 0.1682(4) 0.5907(4) 0.030(1) Uani 1.00 1 d .
C(4) C -0.2748(6) -0.0197(4) 0.5588(3) 0.029(1) Uani 1.00 1 d .
C(5) C -0.0942(6) 0.0268(4) 0.5257(3) 0.028(1) Uani 1.00 1 d .
C(6) C 0.2569(6) 0.5039(4) 0.1657(3) 0.029(1) Uani 1.00 1 d .
C(7) C -0.0802(6) 0.5185(4) 0.2538(3) 0.028(1) Uani 1.00 1 d .
C(8) C 0.0633(6) 0.4749(4) 0.1653(3) 0.028(1) Uani 1.00 1 d .
C(9) C 0.0263(6) 0.4073(3) 0.0866(3) 0.024(1) Uani 1.00 1 d .
C(10) C 0.1810(6) 0.3691(3) -0.0004(3) 0.025(1) Uani 1.00 1 d .
C(11) C 0.1474(6) 0.3061(3) -0.0781(3) 0.027(1) Uani 1.00 1 d .
C(12) C -0.0464(6) 0.2736(3) -0.0769(3) 0.026(1) Uani 1.00 1 d .
C(13) C -0.2019(6) 0.3112(3) 0.0107(3) 0.026(1) Uani 1.00 1 d .
C(14) C -0.1676(6) 0.3742(4) 0.0885(3) 0.028(1) Uani 1.00 1 d .
C(15) C -0.0795(6) 0.2050(4) -0.1566(3) 0.025(1) Uani 1.00 1 d .
C(16) C 0.0731(6) 0.1637(3) -0.2410(3) 0.026(1) Uani 1.00 1 d .
C(17) C -0.2685(6) 0.1665(4) -0.1553(3) 0.028(1) Uani 1.00 1 d .
C(18) C 0.2191(7) 0.1599(4) 0.1815(4) 0.033(1) Uani 1.00 1 d .
C(19) C -0.1297(7) 0.1448(4) 0.2620(4) 0.033(1) Uani 1.00 1 d .
C(20) C 0.0338(6) 0.1212(4) 0.1738(3) 0.028(1) Uani 1.00 1 d .
C(21) C 0.0167(6) 0.0626(3) 0.0883(3) 0.027(1) Uani 1.00 1 d .
C(22) C -0.1700(6) 0.0226(4) 0.0809(4) 0.028(1) Uani 1.00 1 d .
C(23) C -0.1848(6) -0.0368(4) -0.0016(3) 0.027(1) Uani 1.00 1 d .
C(24) C 0.2056(8) 0.3643(4) 0.4031(4) 0.041(1) Uani 1.00 1 d .
H(1) H -0.2402 0.3726 0.5052 0.044 Uiso 1.00 1 c R
H(2) H -0.4152 0.4456 0.5372 0.044 Uiso 1.00 1 c R
H(3) H -0.4392 0.3196 0.4852 0.044 Uiso 1.00 1 c R
H(4) H -0.3256 0.3200 0.6745 0.037 Uiso 1.00 1 c R
H(5) H -0.5202 0.2603 0.6650 0.037 Uiso 1.00 1 c R
H(6) H -0.5365 0.0680 0.6268 0.035 Uiso 1.00 1 c R
H(7) H -0.3323 -0.0884 0.5581 0.035 Uiso 1.00 1 c R
H(8) H -0.0431 0.2152 0.5408 0.033 Uiso 1.00 1 c R
H(9) H 0.3292 0.3847 0.0034 0.030 Uiso 1.00 1 c R
H(10) H 0.2660 0.2774 -0.1407 0.033 Uiso 1.00 1 c R
H(11) H -0.3339 0.2788 0.0090 0.031 Uiso 1.00 1 c R
H(12) H -0.2768 0.3983 0.1534 0.033 Uiso 1.00 1 c R
H(13) H -0.3371 -0.0504 0.0111 0.032 Uiso 1.00 1 c R
H(14) H -0.2787 0.0413 0.1461 0.033 Uiso 1.00 1 c R
H(15) H 0.3690 0.3733 0.3685 0.049 Uiso 1.00 1 c R
H(16) H 0.1710 0.4463 0.4205 0.049 Uiso 1.00 1 c R
H(17) H 0.1650 0.3273 0.3655 0.049 Uiso 1.00 1 c R
H(18) H 0.2087 0.3366 0.5734 0.042 Uiso 1.00 1 c R

loop_
_atom_site_aniso_label
_atom_site_aniso_U_11
_atom_site_aniso_U_22
_atom_site_aniso_U_33
_atom_site_aniso_U_12
_atom_site_aniso_U_13
_atom_site_aniso_U_23
O(1) 0.036(2) 0.037(2) 0.033(2) -0.009(1) -0.010(1) 0.003(1)
N(1) 0.027(2) 0.026(2) 0.034(2) 0.002(1) -0.009(2) -0.004(2)
N(2) 0.029(2) 0.024(2) 0.030(2) 0.003(1) -0.010(2) -0.000(1)
N(3) 0.025(2) 0.045(2) 0.035(2) 0.002(2) -0.006(2) -0.006(2)
N(4) 0.031(2) 0.031(2) 0.032(2) 0.002(2) -0.004(2) -0.001(2)
N(5) 0.023(2) 0.033(2) 0.030(2) 0.001(2) -0.004(2) -0.005(2)
N(6) 0.024(2) 0.046(2) 0.033(2) -0.003(2) -0.004(2) -0.002(2)
N(7) 0.035(2) 0.049(3) 0.040(2) 0.001(2) -0.009(2) -0.008(2)
N(8) 0.040(2) 0.049(3) 0.031(2) 0.006(2) -0.009(2) -0.005(2)
C(1) 0.033(3) 0.036(3) 0.041(3) 0.006(2) -0.010(2) 0.002(2)
C(2) 0.031(2) 0.025(2) 0.037(3) 0.002(2) -0.011(2) -0.006(2)
C(3) 0.032(2) 0.028(2) 0.033(2) 0.003(2) -0.014(2) -0.004(2)
C(4) 0.030(2) 0.024(2) 0.033(2) -0.004(2) -0.011(2) -0.006(2)
C(5) 0.027(2) 0.027(2) 0.030(2) -0.000(2) -0.009(2) -0.001(2)
C(6) 0.028(2) 0.026(2) 0.030(2) 0.000(2) -0.004(2) -0.001(2)
C(7) 0.030(2) 0.024(2) 0.032(2) -0.003(2) -0.013(2) -0.000(2)
C(8) 0.022(2) 0.033(2) 0.030(2) 0.004(2) -0.009(2) -0.003(2)
C(9) 0.022(2) 0.025(2) 0.026(2) 0.002(2) -0.007(2) 0.001(2)
C(10) 0.025(2) 0.027(2) 0.023(2) 0.001(2) -0.007(2) 0.004(2)
C(11) 0.024(2) 0.025(2) 0.033(2) 0.002(2) -0.009(2) -0.000(2)
C(12) 0.030(2) 0.020(2) 0.026(2) 0.005(2) -0.006(2) 0.001(2)
C(13) 0.023(2) 0.029(2) 0.025(2) -0.000(2) -0.003(2) 0.002(2)
C(14) 0.024(2) 0.029(2) 0.029(2) 0.003(2) -0.004(2) 0.002(2)
C(15) 0.018(2) 0.035(2) 0.020(2) -0.001(2) -0.002(2) -0.000(2)
C(16) 0.024(2) 0.024(2) 0.031(2) 0.000(2) -0.010(2) -0.000(2)
C(17) 0.028(2) 0.031(2) 0.024(2) -0.002(2) -0.004(2) 0.001(2)
C(18) 0.032(3) 0.035(3) 0.031(2) 0.002(2) -0.007(2) -0.003(2)
C(19) 0.033(3) 0.032(2) 0.035(3) 0.006(2) -0.011(2) -0.004(2)
C(20) 0.023(2) 0.034(2) 0.027(2) -0.001(2) -0.007(2) -0.001(2)
C(21) 0.028(2) 0.026(2) 0.028(2) 0.003(2) -0.010(2) 0.004(2)
C(22) 0.023(2) 0.029(2) 0.031(2) -0.001(2) -0.008(2) 0.001(2)
C(23) 0.021(2) 0.032(2) 0.026(2) -0.001(2) -0.002(2) 0.002(2)
C(24) 0.048(3) 0.034(3) 0.041(3) -0.006(2) -0.013(2) 0.004(2)

loop_
_atom_type_symbol
_atom_type_description
_atom_type_scat_dispersion_real
_atom_type_scat_dispersion_imag
_atom_type_scat_source
C C 0.018 0.009
;
International Tables for Crystallography
(1992, Vol. C, Tables 4.2.6.8 and 6.1.1.4)
;
H H 0.000 0.000
;
International Tables for Crystallography
(1992, Vol. C, Table 6.1.1.4)
;
N N 0.031 0.018
;
International Tables for Crystallography
(1992, Vol. C, Tables 4.2.6.8 and 6.1.1.4)
;
O O 0.049 0.032
;
International Tables for Crystallography
(1992, Vol. C, Tables 4.2.6.8 and 6.1.1.4)
;

loop_
_geom_angle_atom_site_label_1
_geom_angle_atom_site_label_2
_geom_angle_atom_site_label_3
_geom_angle
_geom_angle_site_symmetry_1
_geom_angle_site_symmetry_2
_geom_angle_site_symmetry_3
N(1) C(3) N(2) 107.1(4) . . .
N(1) C(3) C(2) 127.7(4) . . .
C(4) N(1) C(3) 110.5(3) . . .
N(1) C(4) C(5) 105.5(4) . . .
N(2) C(3) C(2) 125.1(4) . . .
C(5) N(2) C(3) 108.7(3) . . .
N(2) C(5) C(4) 108.1(3) . . .
N(2) C(5) C(5) 121.5(4) . . 2_556
N(3) C(6) C(8) 177.4(5) . . .
N(4) C(7) C(8) 175.6(5) . . .
N(5) C(16) C(15) 179.2(4) . . .
N(6) C(17) C(15) 178.6(5) . . .
N(7) C(18) C(20) 178.1(5) . . .
N(8) C(19) C(20) 178.1(5) . . .
C(1) C(2) C(3) 112.3(4) . . .
C(4) C(5) C(5) 130.4(4) . . 2_556
C(5) C(5) C(4) 130.4(4) . 2_556 2_556
C(5) C(5) N(2) 121.5(4) . 2_556 2_556
C(6) C(8) C(7) 112.7(4) . . .
C(6) C(8) C(9) 122.0(4) . . .
C(7) C(8) C(9) 125.3(4) . . .
C(8) C(9) C(10) 121.0(4) . . .
C(8) C(9) C(14) 122.0(3) . . .
C(14) C(9) C(10) 116.9(4) . . .
C(9) C(10) C(11) 121.7(4) . . .
C(9) C(14) C(13) 121.5(4) . . .
C(10) C(11) C(12) 121.5(4) . . .
C(11) C(12) C(15) 121.1(3) . . .
C(11) C(12) C(13) 116.8(4) . . .
C(15) C(12) C(13) 122.1(4) . . .
C(12) C(13) C(14) 121.5(4) . . .
C(12) C(15) C(16) 122.6(4) . . .
C(12) C(15) C(17) 122.6(3) . . .
C(17) C(15) C(16) 114.7(4) . . .
C(18) C(20) C(19) 116.0(4) . . .
C(18) C(20) C(21) 121.7(4) . . .
C(19) C(20) C(21) 122.3(4) . . .
C(20) C(21) C(23) 121.2(4) . . 2_555
C(20) C(21) C(22) 121.7(4) . . .
C(21) C(22) C(23) 121.3(4) . . .
C(23) C(21) C(22) 117.1(4) 2_555 . .
C(21) C(23) C(22) 121.6(4) . 2_555 2_555
C(22) C(23) C(21) 121.6(4) . . 2_555
C(23) C(21) C(20) 121.2(4) . 2_555 2_555
C(23) C(21) C(22) 117.1(4) . 2_555 2_555
O(1) C(24) H(15) 106.4452 . . .
O(1) C(24) H(16) 108.4167 . . .
O(1) C(24) H(17) 106.7129 . . .
H(18) O(1) C(24) 122.9225 . . .
H(6) N(1) C(3) 122.4649 . . .
H(6) N(1) C(4) 127.0121 . . .
N(1) C(4) H(7) 115.7484 . . .
H(8) N(2) C(3) 104.7378 . . .
H(8) N(2) C(5) 146.5018 . . .
H(1) C(1) C(2) 101.1205 . . .
H(3) C(1) C(2) 101.8111 . . .
C(1) C(2) H(4) 112.2323 . . .
C(1) C(2) H(5) 116.9746 . . .
H(2) C(1) C(2) 119.6823 . . .
H(3) C(1) H(1) 123.3090 . . .
H(2) C(1) H(1) 104.2671 . . .
H(3) C(1) H(2) 107.7650 . . .
H(4) C(2) C(3) 113.7534 . . .
H(5) C(2) C(3) 97.4760 . . .
H(5) C(2) H(4) 103.1502 . . .
H(7) C(4) C(5) 138.5702 . . .
C(9) C(10) H(9) 116.7584 . . .
C(9) C(14) H(12) 116.2252 . . .
H(9) C(10) C(11) 121.1303 . . .
C(10) C(11) H(10) 119.8195 . . .
H(10) C(11) C(12) 118.6500 . . .
C(12) C(13) H(11) 112.0150 . . .
C(13) C(14) H(12) 122.2582 . . .
H(11) C(13) C(14) 126.2691 . . .
C(21) C(22) H(14) 111.8338 . . .
C(21) C(23) H(13) 132.6954 . 2_555 2_555
C(22) C(23) H(13) 105.4870 . . .
H(14) C(22) C(23) 126.7492 . . .
H(13) C(23) C(21) 132.6954 . . 2_555
H(16) C(24) H(15) 99.4085 . . .
H(17) C(24) H(15) 108.9323 . . .
H(17) C(24) H(16) 125.4951 . . .

loop_
_geom_bond_atom_site_label_1
_geom_bond_atom_site_label_2
_geom_bond_distance
_geom_bond_site_symmetry_2
O(1) C(24) 1.420(6) .
N(1) C(3) 1.328(6) .
N(1) C(4) 1.387(5) .
N(2) C(3) 1.355(5) .
N(2) C(5) 1.373(5) .
N(3) C(6) 1.149(6) .
N(4) C(7) 1.160(5) .
N(5) C(16) 1.162(5) .
N(6) C(17) 1.154(6) .
N(7) C(18) 1.155(7) .
N(8) C(19) 1.164(5) .
C(1) C(2) 1.509(7) .
C(2) C(3) 1.483(6) .
C(4) C(5) 1.360(6) .
C(5) C(5) 1.469(6) 2_556
C(6) C(8) 1.433(7) .
C(7) C(8) 1.422(5) .
C(8) C(9) 1.403(6) .
C(9) C(10) 1.430(5) .
C(9) C(14) 1.440(6) .
C(10) C(11) 1.351(6) .
C(11) C(10) 1.351(6) .
C(11) C(12) 1.441(6) .
C(12) C(11) 1.441(6) .
C(12) C(13) 1.436(5) .
C(12) C(15) 1.408(6) .
C(13) C(14) 1.353(6) .
C(15) C(16) 1.414(5) .
C(15) C(17) 1.428(6) .
C(18) C(20) 1.439(7) .
C(19) C(20) 1.431(6) .
C(20) C(21) 1.368(6) .
C(21) C(20) 1.368(6) .
C(21) C(22) 1.452(6) .
C(21) C(23) 1.445(5) 2_555
C(22) C(21) 1.452(6) .
C(22) C(23) 1.332(7) .
C(23) C(21) 1.445(5) 2_555
O(1) H(18) 1.1633 .
N(1) H(6) 0.9528 .
N(2) H(8) 0.9722 .
C(1) H(1) 0.8366 .
C(1) H(2) 1.0228 .
C(1) H(3) 1.0360 .
C(2) H(4) 0.9826 .
C(2) H(5) 1.0627 .
C(4) H(7) 0.9041 .
C(10) H(9) 1.0953 .
C(11) H(10) 1.0627 .
C(13) H(11) 1.0292 .
C(14) H(12) 1.0280 .
C(22) H(14) 1.0125 .
C(23) H(13) 1.0704 .
C(24) H(15) 1.1373 .
C(24) H(16) 0.9975 .
C(24) H(17) 0.7807 .
H(10) C(11) 1.0627 .

loop_
_geom_torsion_atom_site_label_1
_geom_torsion_atom_site_label_2
_geom_torsion_atom_site_label_3
_geom_torsion_atom_site_label_4
_geom_torsion
C(4) N(1) C(3) N(2) 0.7(5)
C(4) N(1) C(3) C(2) 178.5(4)
C(3) N(1) C(4) C(5) -1.1(5)
C(5) N(2) C(3) N(1) -0.0(5)
C(5) N(2) C(3) C(2) -177.9(4)
C(3) N(2) C(5) C(4) -0.7(5)
C(1) C(2) C(3) N(1) -109.6(5)
C(1) C(2) C(3) N(2) 67.8(6)
N(1) C(4) C(5) N(2) 1.1(5)
C(6) C(8) C(9) C(10) -3.3(6)
C(6) C(8) C(9) C(14) 177.4(4)
C(7) C(8) C(9) C(10) 179.0(4)
C(7) C(8) C(9) C(14) -0.2(6)
C(8) C(9) C(10) C(11) -178.5(4)
C(14) C(9) C(10) C(11) 0.8(6)
C(8) C(9) C(14) C(13) 178.4(4)
C(10) C(9) C(14) C(13) -0.9(6)
C(9) C(10) C(11) C(12) -0.4(6)
C(10) C(11) C(12) C(13) -0.1(5)
C(10) C(11) C(12) C(15) -178.1(4)
C(11) C(12) C(13) C(14) 0.0(5)
C(15) C(12) C(13) C(14) 178.0(4)
C(11) C(12) C(15) C(16) 0.5(6)
C(11) C(12) C(15) C(17) 176.9(4)
C(13) C(12) C(15) C(16) -177.4(4)
C(13) C(12) C(15) C(17) -1.1(6)
C(12) C(13) C(14) C(9) 0.5(6)
C(18) C(20) C(21) C(22) 179.4(4)
C(19) C(20) C(21) C(22) 1.2(7)
C(20) C(21) C(22) C(23) -178.3(4)
